data_4073246
loop_
_publ_author_name
'Liu, Bin'
'Chen, Wanzhi'
'Jin, Shouwen'

_publ_section_title
;
 Synthesis, Structural Characterization, and Luminescence of New Silver
 Aggregates Containing Short Ag&#x2212;Ag Contacts Stabilized by
 Functionalized Bis(N-heterocyclic carbene) Ligands
;
_journal_issue 15
_journal_name_full Organometallics
_journal_page_first 3660
_journal_paper_doi 10.1021/om0701928
_journal_volume 26
_journal_year 2007
_chemical_formula_sum 'C46 H48 Ag4 F24 N16 P4'
_chemical_formula_weight 1836.36
_chemical_name_systematic
; 
 ? 
;
_space_group_IT_number 2
_symmetry_cell_setting triclinic
_symmetry_space_group_name_Hall '-P 1'
_symmetry_space_group_name_H-M 'P -1'
_atom_sites_solution_hydrogens geom
_atom_sites_solution_primary direct
_atom_sites_solution_secondary difmap
_audit_creation_method SHELXL-97
_cell_angle_alpha 102.710(3)
_cell_angle_beta 99.325(3)
_cell_angle_gamma 109.119(3)
_cell_formula_units_Z 1
_cell_length_a 11.537(2)
_cell_length_b 11.903(2)
_cell_length_c 15.777(3)
_cell_measurement_reflns_used 4054
_cell_measurement_temperature 298(2)
_cell_measurement_theta_max 26.604
_cell_measurement_theta_min 2.501
_cell_volume 1931.4(6)
_computing_cell_refinement 'Bruker SMART'
_computing_data_collection 'Bruker SMART'
_computing_data_reduction 'Bruker SAINT'
_computing_molecular_graphics 'Bruker SHELXTL'
_computing_publication_material 'Bruker SHELXTL'
_computing_structure_refinement 'SHELXL-97 (Sheldrick, 1997)'
_computing_structure_solution 'SHELXS-97 (Sheldrick, 1990)'
_diffrn_ambient_temperature 298(2)
_diffrn_measured_fraction_theta_full 0.979
_diffrn_measured_fraction_theta_max 0.979
_diffrn_measurement_device_type 'CCD area detector'
_diffrn_measurement_method 'phi and omega scans'
_diffrn_radiation_monochromator graphite
_diffrn_radiation_source 'fine-focus sealed tube'
_diffrn_radiation_type MoK\a
_diffrn_radiation_wavelength 0.71073
_diffrn_reflns_av_R_equivalents 0.0228
_diffrn_reflns_av_sigmaI/netI 0.0541
_diffrn_reflns_limit_h_max 13
_diffrn_reflns_limit_h_min -13
_diffrn_reflns_limit_k_max 14
_diffrn_reflns_limit_k_min -14
_diffrn_reflns_limit_l_max 12
_diffrn_reflns_limit_l_min -18
_diffrn_reflns_number 9888
_diffrn_reflns_theta_full 25.01
_diffrn_reflns_theta_max 25.01
_diffrn_reflns_theta_min 1.89
_exptl_absorpt_coefficient_mu 1.180
_exptl_absorpt_correction_T_max 0.6188
_exptl_absorpt_correction_T_min 0.5736
_exptl_absorpt_correction_type multi-scan
_exptl_absorpt_process_details sadabs
_exptl_crystal_colour colorless
_exptl_crystal_density_diffrn 1.579
_exptl_crystal_density_method 'not measured'
_exptl_crystal_description block
_exptl_crystal_F_000 900
_exptl_crystal_size_max 0.53
_exptl_crystal_size_mid 0.48
_exptl_crystal_size_min 0.45
_refine_diff_density_max 0.986
_refine_diff_density_min -0.510
_refine_diff_density_rms 0.072
_refine_ls_extinction_method none
_refine_ls_goodness_of_fit_ref 0.925
_refine_ls_hydrogen_treatment constr
_refine_ls_matrix_type full
_refine_ls_number_parameters 397
_refine_ls_number_reflns 6667
_refine_ls_number_restraints 0
_refine_ls_restrained_S_all 0.925
_refine_ls_R_factor_all 0.0621
_refine_ls_R_factor_gt 0.0375
_refine_ls_shift/su_max 0.001
_refine_ls_shift/su_mean 0.000
_refine_ls_structure_factor_coef Fsqd
_refine_ls_weighting_details 'calc w=1/[\s^2^(Fo^2^)+(0.0517P)^2^+0.0000P] where P=(Fo^2^+2Fc^2^)/3'
_refine_ls_weighting_scheme calc
_refine_ls_wR_factor_gt 0.0890
_refine_ls_wR_factor_ref 0.0975
_reflns_number_gt 4548
_reflns_number_total 6667
_reflns_threshold_expression >2sigma(I)
_cod_data_source_file om0701928-file001.cif
_cod_data_source_block 061221f
_cod_depositor_comments
;
The following automatic conversions were performed:

'_symmetry_cell_setting' value 'Triclinic' changed to 'triclinic'
according to /home/saulius/struct/CIF-dictionaries/cif_core.dic
dictionary named 'cif_core.dic' version 2.4.1 from 2010-06-29.

Automatic conversion script
Id: cif_fix_values 1715 2011-07-08 13:25:40Z adriana 
;
_cod_original_sg_symbol_H-M P-1
_cod_database_code 4073246

loop_
_symmetry_equiv_pos_as_xyz
'x, y, z'
'-x, -y, -z'

loop_
_atom_site_label
_atom_site_type_symbol
_atom_site_fract_x
_atom_site_fract_y
_atom_site_fract_z
_atom_site_U_iso_or_equiv
_atom_site_adp_type
_atom_site_occupancy
_atom_site_symmetry_multiplicity
_atom_site_calc_flag
_atom_site_refinement_flags
Ag1 Ag 1.02582(3) 0.93390(3) 0.40573(2) 0.04515(12) Uani 1 1 d .
Ag2 Ag 0.91465(4) 0.89585(3) 0.21738(3) 0.06677(14) Uani 1 1 d .
F1 F 0.5147(4) 0.8638(5) 0.8155(4) 0.191(2) Uani 1 1 d .
F2 F 0.2360(4) 0.6746(4) 0.7304(3) 0.1576(17) Uani 1 1 d .
F3 F 0.4218(5) 0.7036(5) 0.6987(4) 0.183(2) Uani 1 1 d .
F4 F 0.3535(6) 0.8582(5) 0.7201(4) 0.184(2) Uani 1 1 d .
F5 F 0.3310(5) 0.8352(4) 0.8509(3) 0.1590(18) Uani 1 1 d .
F6 F 0.3941(5) 0.6797(4) 0.8291(3) 0.1538(17) Uani 1 1 d .
F7 F 0.3913(3) 0.8283(2) 0.2869(2) 0.0826(9) Uani 1 1 d .
F8 F 0.1455(3) 0.5840(2) 0.2318(2) 0.0991(11) Uani 1 1 d .
F9 F 0.3289(3) 0.6388(3) 0.1923(2) 0.1049(12) Uani 1 1 d .
F10 F 0.2085(3) 0.7501(3) 0.1804(2) 0.1107(12) Uani 1 1 d .
F11 F 0.2080(3) 0.7759(3) 0.3229(2) 0.1027(11) Uani 1 1 d .
F12 F 0.3308(3) 0.6627(3) 0.3357(2) 0.0823(9) Uani 1 1 d .
N1 N 0.7267(3) 0.8161(3) 0.3554(2) 0.0430(8) Uani 1 1 d .
N2 N 0.8043(3) 0.6865(3) 0.3024(2) 0.0449(9) Uani 1 1 d .
N3 N 0.8877(4) 0.7031(3) 0.1390(3) 0.0576(10) Uani 1 1 d .
N4 N 1.3115(3) 1.0730(3) 0.5135(2) 0.0397(8) Uani 1 1 d .
N5 N 1.2869(3) 1.0629(3) 0.3752(2) 0.0394(8) Uani 1 1 d .
N6 N 1.0456(3) 1.0928(3) 0.2466(2) 0.0522(9) Uani 1 1 d .
P1 P 0.37501(18) 0.77114(16) 0.77457(14) 0.0984(6) Uani 1 1 d .
P2 P 0.26749(11) 0.70648(11) 0.25851(9) 0.0595(4) Uani 1 1 d .
C1 C 0.7147(4) 0.9306(4) 0.4013(3) 0.0456(10) Uani 1 1 d .
H1A H 0.7927 1.0005 0.4100 0.055 Uiso 1 1 calc R
H1B H 0.6467 0.9426 0.3641 0.055 Uiso 1 1 calc R
C2 C 0.8371(4) 0.8071(4) 0.3485(2) 0.0386(9) Uani 1 1 d .
C3 C 0.6763(4) 0.6236(4) 0.2815(3) 0.0624(13) Uani 1 1 d .
H3 H 0.6320 0.5400 0.2501 0.075 Uiso 1 1 calc R
C4 C 0.6266(4) 0.7053(4) 0.3148(3) 0.0603(13) Uani 1 1 d .
H4 H 0.5413 0.6900 0.3111 0.072 Uiso 1 1 calc R
C5 C 0.8924(4) 0.6322(4) 0.2716(3) 0.0487(11) Uani 1 1 d .
H5A H 0.8777 0.5545 0.2861 0.058 Uiso 1 1 calc R
H5B H 0.9787 0.6882 0.3029 0.058 Uiso 1 1 calc R
C6 C 0.8768(4) 0.6087(4) 0.1720(3) 0.0479(11) Uani 1 1 d .
C7 C 0.8553(4) 0.4907(4) 0.1175(3) 0.0618(13) Uani 1 1 d .
H7 H 0.8481 0.4253 0.1422 0.074 Uiso 1 1 calc R
C8 C 0.8450(5) 0.4722(5) 0.0280(4) 0.0801(17) Uani 1 1 d .
H8 H 0.8296 0.3939 -0.0094 0.096 Uiso 1 1 calc R
C9 C 0.8575(6) 0.5698(7) -0.0058(4) 0.096(2) Uani 1 1 d .
H9 H 0.8531 0.5601 -0.0665 0.116 Uiso 1 1 calc R
C10 C 0.8767(6) 0.6834(5) 0.0513(4) 0.0910(19) Uani 1 1 d .
H10 H 0.8823 0.7493 0.0275 0.109 Uiso 1 1 calc R
C11 C 1.2205(4) 1.0354(3) 0.4354(3) 0.0374(9) Uani 1 1 d .
C12 C 1.4154(4) 1.1155(4) 0.4135(3) 0.0539(12) Uani 1 1 d .
H12 H 1.4789 1.1412 0.3844 0.065 Uiso 1 1 calc R
C13 C 1.4313(4) 1.1227(4) 0.4999(3) 0.0555(12) Uani 1 1 d .
H13 H 1.5082 1.1549 0.5431 0.067 Uiso 1 1 calc R
C14 C 1.2295(4) 1.0377(4) 0.2802(3) 0.0468(11) Uani 1 1 d .
H14A H 1.1644 0.9546 0.2576 0.056 Uiso 1 1 calc R
H14B H 1.2937 1.0410 0.2469 0.056 Uiso 1 1 calc R
C15 C 1.1716(4) 1.1308(4) 0.2652(3) 0.0499(11) Uani 1 1 d .
C16 C 1.2460(5) 1.2496(5) 0.2708(4) 0.0816(16) Uani 1 1 d .
H16 H 1.3336 1.2734 0.2824 0.098 Uiso 1 1 calc R
C17 C 1.1917(7) 1.3339(5) 0.2594(5) 0.108(2) Uani 1 1 d .
H17 H 1.2412 1.4150 0.2631 0.129 Uiso 1 1 calc R
C18 C 1.0642(6) 1.2952(5) 0.2426(4) 0.100(2) Uani 1 1 d .
H18 H 1.0250 1.3509 0.2360 0.120 Uiso 1 1 calc R
C19 C 0.9920(5) 1.1748(5) 0.2353(4) 0.0820(17) Uani 1 1 d .
H19 H 0.9041 1.1493 0.2222 0.098 Uiso 1 1 calc R
N7 N 0.7066(5) 0.8845(5) 0.1637(4) 0.0977(17) Uani 1 1 d .
C21 C 0.6097(6) 0.8675(5) 0.1262(4) 0.0807(16) Uani 1 1 d .
C20 C 0.4839(6) 0.8455(7) 0.0778(5) 0.125(3) Uani 1 1 d .
H20A H 0.4305 0.7601 0.0667 0.188 Uiso 1 1 calc R
H20B H 0.4867 0.8637 0.0217 0.188 Uiso 1 1 calc R
H20C H 0.4504 0.8982 0.1128 0.188 Uiso 1 1 calc R

loop_
_atom_site_aniso_label
_atom_site_aniso_U_11
_atom_site_aniso_U_22
_atom_site_aniso_U_33
_atom_site_aniso_U_23
_atom_site_aniso_U_13
_atom_site_aniso_U_12
Ag1 0.03335(18) 0.0485(2) 0.03930(19) -0.00044(14) 0.00494(13) 0.00814(14)
Ag2 0.0637(3) 0.0461(2) 0.0701(3) 0.01124(18) -0.00626(19) 0.00973(19)
F1 0.108(4) 0.130(4) 0.286(7) 0.032(4) 0.071(4) -0.007(3)
F2 0.126(4) 0.148(4) 0.169(4) 0.062(3) 0.038(3) 0.004(3)
F3 0.230(6) 0.147(4) 0.212(5) 0.041(4) 0.145(5) 0.087(4)
F4 0.260(7) 0.148(4) 0.208(5) 0.116(4) 0.101(5) 0.096(4)
F5 0.209(5) 0.158(4) 0.165(4) 0.050(3) 0.109(4) 0.107(4)
F6 0.173(5) 0.125(4) 0.199(5) 0.079(3) 0.068(4) 0.070(3)
F7 0.0650(19) 0.0579(17) 0.096(2) 0.0076(15) 0.0127(16) 0.0007(14)
F8 0.0491(17) 0.0486(17) 0.164(3) 0.0041(18) -0.0103(18) 0.0095(14)
F9 0.104(3) 0.103(3) 0.090(2) -0.0204(18) 0.0096(19) 0.056(2)
F10 0.110(3) 0.100(3) 0.110(3) 0.021(2) -0.019(2) 0.053(2)
F11 0.094(2) 0.067(2) 0.153(3) 0.0094(19) 0.062(2) 0.0391(18)
F12 0.068(2) 0.075(2) 0.090(2) 0.0216(16) -0.0025(16) 0.0221(16)
N1 0.0323(19) 0.051(2) 0.0370(19) -0.0038(15) 0.0058(15) 0.0164(17)
N2 0.0356(19) 0.043(2) 0.048(2) -0.0002(16) 0.0104(16) 0.0124(16)
N3 0.066(3) 0.045(2) 0.052(2) 0.0083(18) 0.0090(19) 0.015(2)
N4 0.0341(18) 0.045(2) 0.0337(19) -0.0012(15) 0.0053(15) 0.0172(16)
N5 0.0347(18) 0.0356(18) 0.046(2) 0.0070(15) 0.0097(16) 0.0142(15)
N6 0.055(2) 0.044(2) 0.057(2) 0.0156(17) 0.0051(18) 0.0218(19)
P1 0.0999(14) 0.0692(11) 0.1361(16) 0.0334(11) 0.0670(12) 0.0247(10)
P2 0.0424(7) 0.0421(7) 0.0775(9) -0.0048(6) -0.0026(6) 0.0181(6)
C1 0.046(3) 0.051(3) 0.040(2) 0.0050(19) 0.0090(19) 0.023(2)
C2 0.035(2) 0.044(2) 0.032(2) 0.0058(18) 0.0046(17) 0.0135(19)
C3 0.042(3) 0.052(3) 0.069(3) -0.009(2) 0.017(2) 0.004(2)
C4 0.034(2) 0.063(3) 0.061(3) -0.008(2) 0.010(2) 0.009(2)
C5 0.046(3) 0.048(3) 0.049(3) 0.004(2) 0.009(2) 0.023(2)
C6 0.029(2) 0.050(3) 0.055(3) -0.002(2) 0.0108(19) 0.013(2)
C7 0.051(3) 0.047(3) 0.073(4) -0.006(2) 0.018(2) 0.014(2)
C8 0.081(4) 0.066(4) 0.063(4) -0.017(3) 0.020(3) 0.013(3)
C9 0.121(6) 0.098(5) 0.048(3) 0.000(3) 0.022(3) 0.030(4)
C10 0.127(5) 0.075(4) 0.051(3) 0.007(3) 0.020(3) 0.022(4)
C11 0.039(2) 0.031(2) 0.042(2) 0.0053(17) 0.0104(19) 0.0174(18)
C12 0.034(2) 0.059(3) 0.062(3) 0.009(2) 0.018(2) 0.012(2)
C13 0.035(2) 0.069(3) 0.051(3) 0.002(2) 0.007(2) 0.017(2)
C14 0.052(3) 0.049(3) 0.042(2) 0.0110(19) 0.014(2) 0.023(2)
C15 0.055(3) 0.044(3) 0.049(3) 0.015(2) 0.010(2) 0.017(2)
C16 0.064(3) 0.056(3) 0.115(5) 0.035(3) 0.005(3) 0.013(3)
C17 0.093(5) 0.054(4) 0.168(7) 0.048(4) 0.005(4) 0.021(4)
C18 0.096(5) 0.056(4) 0.154(6) 0.043(4) 0.006(4) 0.041(4)
C19 0.074(4) 0.069(4) 0.106(4) 0.028(3) 0.000(3) 0.040(3)
N7 0.070(3) 0.104(4) 0.117(4) 0.042(3) -0.005(3) 0.036(3)
C21 0.073(4) 0.080(4) 0.084(4) 0.032(3) 0.004(3) 0.026(3)
C20 0.061(4) 0.169(7) 0.129(6) 0.047(5) -0.003(4) 0.032(5)

loop_
_atom_type_symbol
_atom_type_description
_atom_type_scat_dispersion_real
_atom_type_scat_dispersion_imag
_atom_type_scat_source
C C 0.0033 0.0016 'International Tables Vol C Tables 4.2.6.8 and 6.1.1.4'
H H 0.0000 0.0000 'International Tables Vol C Tables 4.2.6.8 and 6.1.1.4'
N N 0.0061 0.0033 'International Tables Vol C Tables 4.2.6.8 and 6.1.1.4'
P P 0.1023 0.0942 'International Tables Vol C Tables 4.2.6.8 and 6.1.1.4'
Ag Ag -0.8971 1.1015 'International Tables Vol C Tables 4.2.6.8 and 6.1.1.4'
F F 0.0171 0.0103 'International Tables Vol C Tables 4.2.6.8 and 6.1.1.4'

loop_
_geom_angle_atom_site_label_1
_geom_angle_atom_site_label_2
_geom_angle_atom_site_label_3
_geom_angle
_geom_angle_site_symmetry_1
_geom_angle_site_symmetry_3
C11 Ag1 C2 166.32(14) . .
C11 Ag1 Ag2 108.86(11) . .
C2 Ag1 Ag2 61.89(10) . .
C11 Ag1 Ag1 98.00(10) . 2_776
C2 Ag1 Ag1 95.59(10) . 2_776
Ag2 Ag1 Ag1 133.261(19) . 2_776
N6 Ag2 N3 140.16(14) . .
N6 Ag2 N7 107.53(15) . .
N3 Ag2 N7 97.61(16) . .
N6 Ag2 C2 120.98(12) . .
N3 Ag2 C2 89.58(13) . .
N7 Ag2 C2 88.08(16) . .
N6 Ag2 Ag1 83.30(9) . .
N3 Ag2 Ag1 108.48(10) . .
N7 Ag2 Ag1 122.98(14) . .
C2 Ag2 Ag1 44.12(8) . .
C2 N1 C4 112.1(3) . .
C2 N1 C1 123.7(3) . .
C4 N1 C1 124.2(3) . .
C2 N2 C3 111.3(3) . .
C2 N2 C5 124.7(3) . .
C3 N2 C5 123.8(3) . .
C6 N3 C10 118.3(4) . .
C6 N3 Ag2 125.6(3) . .
C10 N3 Ag2 116.1(3) . .
C11 N4 C13 110.7(4) . .
C11 N4 C1 124.1(3) . 2_776
C13 N4 C1 125.1(3) . 2_776
C11 N5 C12 111.9(3) . .
C11 N5 C14 124.0(3) . .
C12 N5 C14 124.1(4) . .
C15 N6 C19 118.7(4) . .
C15 N6 Ag2 124.3(3) . .
C19 N6 Ag2 116.7(3) . .
F5 P1 F4 90.9(3) . .
F5 P1 F1 91.9(3) . .
F4 P1 F1 89.0(3) . .
F5 P1 F3 178.1(3) . .
F4 P1 F3 90.9(3) . .
F1 P1 F3 87.7(3) . .
F5 P1 F2 90.3(3) . .
F4 P1 F2 91.3(3) . .
F1 P1 F2 177.7(3) . .
F3 P1 F2 90.1(3) . .
F5 P1 F6 89.3(3) . .
F4 P1 F6 178.7(3) . .
F1 P1 F6 92.2(3) . .
F3 P1 F6 88.9(3) . .
F2 P1 F6 87.5(3) . .
F11 P2 F8 90.62(19) . .
F11 P2 F10 89.4(2) . .
F8 P2 F10 90.96(19) . .
F11 P2 F9 178.6(2) . .
F8 P2 F9 90.37(19) . .
F10 P2 F9 89.7(2) . .
F11 P2 F7 89.49(17) . .
F8 P2 F7 178.7(2) . .
F10 P2 F7 90.31(19) . .
F9 P2 F7 89.54(19) . .
F11 P2 F12 92.27(19) . .
F8 P2 F12 90.06(18) . .
F10 P2 F12 178.1(2) . .
F9 P2 F12 88.65(18) . .
F7 P2 F12 88.67(17) . .
N4 C1 N1 111.4(3) 2_776 .
N4 C1 H1A 109.4 2_776 .
N1 C1 H1A 109.4 . .
N4 C1 H1B 109.4 2_776 .
N1 C1 H1B 109.4 . .
H1A C1 H1B 108.0 . .
N1 C2 N2 103.7(3) . .
N1 C2 Ag1 131.7(3) . .
N2 C2 Ag1 124.1(3) . .
N1 C2 Ag2 110.8(3) . .
N2 C2 Ag2 94.9(2) . .
Ag1 C2 Ag2 74.00(12) . .
C4 C3 N2 106.8(4) . .
C4 C3 H3 126.6 . .
N2 C3 H3 126.6 . .
C3 C4 N1 106.1(4) . .
C3 C4 H4 126.9 . .
N1 C4 H4 126.9 . .
N2 C5 C6 111.6(3) . .
N2 C5 H5A 109.3 . .
C6 C5 H5A 109.3 . .
N2 C5 H5B 109.3 . .
C6 C5 H5B 109.3 . .
H5A C5 H5B 108.0 . .
N3 C6 C7 121.6(4) . .
N3 C6 C5 118.1(4) . .
C7 C6 C5 120.3(5) . .
C8 C7 C6 119.4(5) . .
C8 C7 H7 120.3 . .
C6 C7 H7 120.3 . .
C9 C8 C7 119.0(5) . .
C9 C8 H8 120.5 . .
C7 C8 H8 120.5 . .
C8 C9 C10 118.8(6) . .
C8 C9 H9 120.6 . .
C10 C9 H9 120.6 . .
N3 C10 C9 122.9(6) . .
N3 C10 H10 118.5 . .
C9 C10 H10 118.5 . .
N5 C11 N4 103.7(3) . .
N5 C11 Ag1 125.6(3) . .
N4 C11 Ag1 130.1(3) . .
C13 C12 N5 106.8(4) . .
C13 C12 H12 126.6 . .
N5 C12 H12 126.6 . .
C12 C13 N4 106.9(4) . .
C12 C13 H13 126.5 . .
N4 C13 H13 126.5 . .
N5 C14 C15 111.3(3) . .
N5 C14 H14A 109.4 . .
C15 C14 H14A 109.4 . .
N5 C14 H14B 109.4 . .
C15 C14 H14B 109.4 . .
H14A C14 H14B 108.0 . .
N6 C15 C16 121.4(4) . .
N6 C15 C14 117.5(4) . .
C16 C15 C14 121.1(4) . .
C17 C16 C15 120.2(5) . .
C17 C16 H16 119.9 . .
C15 C16 H16 119.9 . .
C18 C17 C16 117.8(6) . .
C18 C17 H17 121.1 . .
C16 C17 H17 121.1 . .
C17 C18 C19 120.6(5) . .
C17 C18 H18 119.7 . .
C19 C18 H18 119.7 . .
N6 C19 C18 121.2(5) . .
N6 C19 H19 119.4 . .
C18 C19 H19 119.4 . .
C21 N7 Ag2 168.8(5) . .
N7 C21 C20 179.8(9) . .
C21 C20 H20A 109.5 . .
C21 C20 H20B 109.5 . .
H20A C20 H20B 109.5 . .
C21 C20 H20C 109.5 . .
H20A C20 H20C 109.5 . .
H20B C20 H20C 109.5 . .

loop_
_geom_bond_atom_site_label_1
_geom_bond_atom_site_label_2
_geom_bond_distance
_geom_bond_site_symmetry_2
Ag1 C11 2.087(4) .
Ag1 C2 2.108(4) .
Ag1 Ag2 2.9107(6) .
Ag1 Ag1 3.2875(7) 2_776
Ag2 N6 2.230(4) .
Ag2 N3 2.247(4) .
Ag2 N7 2.361(5) .
Ag2 C2 2.671(4) .
F1 P1 1.555(5) .
F2 P1 1.567(5) .
F3 P1 1.563(4) .
F4 P1 1.539(5) .
F5 P1 1.529(4) .
F6 P1 1.575(5) .
F7 P2 1.579(3) .
F8 P2 1.574(3) .
F9 P2 1.576(3) .
F10 P2 1.579(3) .
F11 P2 1.554(3) .
F12 P2 1.590(3) .
N1 C2 1.332(5) .
N1 C4 1.369(5) .
N1 C1 1.458(5) .
N2 C2 1.352(5) .
N2 C3 1.364(5) .
N2 C5 1.462(5) .
N3 C6 1.318(6) .
N3 C10 1.329(6) .
N4 C11 1.360(5) .
N4 C13 1.387(5) .
N4 C1 1.431(5) 2_776
N5 C11 1.344(5) .
N5 C12 1.375(5) .
N5 C14 1.457(5) .
N6 C15 1.332(5) .
N6 C19 1.343(5) .
C1 N4 1.431(5) 2_776
C1 H1A 0.9700 .
C1 H1B 0.9700 .
C3 C4 1.336(6) .
C3 H3 0.9300 .
C4 H4 0.9300 .
C5 C6 1.503(6) .
C5 H5A 0.9700 .
C5 H5B 0.9700 .
C6 C7 1.395(6) .
C7 C8 1.359(7) .
C7 H7 0.9300 .
C8 C9 1.359(8) .
C8 H8 0.9300 .
C9 C10 1.375(8) .
C9 H9 0.9300 .
C10 H10 0.9300 .
C12 C13 1.325(6) .
C12 H12 0.9300 .
C13 H13 0.9300 .
C14 C15 1.510(6) .
C14 H14A 0.9700 .
C14 H14B 0.9700 .
C15 C16 1.367(6) .
C16 C17 1.374(7) .
C16 H16 0.9300 .
C17 C18 1.350(8) .
C17 H17 0.9300 .
C18 C19 1.370(7) .
C18 H18 0.9300 .
C19 H19 0.9300 .
N7 C21 1.107(6) .
C21 C20 1.436(8) .
C20 H20A 0.9600 .
C20 H20B 0.9600 .
C20 H20C 0.9600 .

loop_
_geom_torsion_atom_site_label_1
_geom_torsion_atom_site_label_2
_geom_torsion_atom_site_label_3
_geom_torsion_atom_site_label_4
_geom_torsion
_geom_torsion_site_symmetry_1
_geom_torsion_site_symmetry_4
C11 Ag1 Ag2 N6 -41.05(14) . .
C2 Ag1 Ag2 N6 149.97(15) . .
Ag1 Ag1 Ag2 N6 80.51(10) 2_776 .
C11 Ag1 Ag2 N3 99.84(15) . .
C2 Ag1 Ag2 N3 -69.15(16) . .
Ag1 Ag1 Ag2 N3 -138.60(11) 2_776 .
C11 Ag1 Ag2 N7 -147.62(18) . .
C2 Ag1 Ag2 N7 43.40(19) . .
Ag1 Ag1 Ag2 N7 -26.06(15) 2_776 .
C11 Ag1 Ag2 C2 168.99(15) . .
Ag1 Ag1 Ag2 C2 -69.45(12) 2_776 .
N6 Ag2 N3 C6 125.7(4) . .
N7 Ag2 N3 C6 -104.9(4) . .
C2 Ag2 N3 C6 -16.9(4) . .
Ag1 Ag2 N3 C6 23.7(4) . .
N6 Ag2 N3 C10 -57.3(5) . .
N7 Ag2 N3 C10 72.0(4) . .
C2 Ag2 N3 C10 160.0(4) . .
Ag1 Ag2 N3 C10 -159.4(4) . .
N3 Ag2 N6 C15 -43.0(4) . .
N7 Ag2 N6 C15 -169.6(3) . .
C2 Ag2 N6 C15 91.9(3) . .
Ag1 Ag2 N6 C15 67.9(3) . .
N3 Ag2 N6 C19 129.9(4) . .
N7 Ag2 N6 C19 3.4(4) . .
C2 Ag2 N6 C19 -95.2(4) . .
Ag1 Ag2 N6 C19 -119.2(4) . .
C2 N1 C1 N4 -105.1(4) . 2_776
C4 N1 C1 N4 74.6(5) . 2_776
C4 N1 C2 N2 -0.3(5) . .
C1 N1 C2 N2 179.4(4) . .
C4 N1 C2 Ag1 -172.8(3) . .
C1 N1 C2 Ag1 6.9(6) . .
C4 N1 C2 Ag2 100.4(3) . .
C1 N1 C2 Ag2 -79.9(4) . .
C3 N2 C2 N1 0.2(5) . .
C5 N2 C2 N1 175.0(4) . .
C3 N2 C2 Ag1 173.5(3) . .
C5 N2 C2 Ag1 -11.7(6) . .
C3 N2 C2 Ag2 -112.5(3) . .
C5 N2 C2 Ag2 62.3(4) . .
C11 Ag1 C2 N1 -153.6(5) . .
Ag2 Ag1 C2 N1 -103.8(4) . .
Ag1 Ag1 C2 N1 33.0(4) 2_776 .
C11 Ag1 C2 N2 35.1(8) . .
Ag2 Ag1 C2 N2 85.0(3) . .
Ag1 Ag1 C2 N2 -138.3(3) 2_776 .
C11 Ag1 C2 Ag2 -49.9(6) . .
Ag1 Ag1 C2 Ag2 136.75(5) 2_776 .
N6 Ag2 C2 N1 93.8(3) . .
N3 Ag2 C2 N1 -113.2(3) . .
N7 Ag2 C2 N1 -15.6(3) . .
Ag1 Ag2 C2 N1 129.2(3) . .
N6 Ag2 C2 N2 -159.6(2) . .
N3 Ag2 C2 N2 -6.6(2) . .
N7 Ag2 C2 N2 91.1(2) . .
Ag1 Ag2 C2 N2 -124.1(3) . .
N6 Ag2 C2 Ag1 -35.44(17) . .
N3 Ag2 C2 Ag1 117.58(13) . .
N7 Ag2 C2 Ag1 -144.79(15) . .
C2 N2 C3 C4 -0.1(5) . .
C5 N2 C3 C4 -174.9(4) . .
N2 C3 C4 N1 -0.1(5) . .
C2 N1 C4 C3 0.3(5) . .
C1 N1 C4 C3 -179.4(4) . .
C2 N2 C5 C6 -105.2(4) . .
C3 N2 C5 C6 69.0(5) . .
C10 N3 C6 C7 0.6(7) . .
Ag2 N3 C6 C7 177.4(3) . .
C10 N3 C6 C5 178.6(4) . .
Ag2 N3 C6 C5 -4.5(5) . .
N2 C5 C6 N3 56.0(5) . .
N2 C5 C6 C7 -125.9(4) . .
N3 C6 C7 C8 -0.2(7) . .
C5 C6 C7 C8 -178.2(4) . .
C6 C7 C8 C9 0.8(8) . .
C7 C8 C9 C10 -1.7(9) . .
C6 N3 C10 C9 -1.6(9) . .
Ag2 N3 C10 C9 -178.8(5) . .
C8 C9 C10 N3 2.2(10) . .
C12 N5 C11 N4 0.2(4) . .
C14 N5 C11 N4 179.2(3) . .
C12 N5 C11 Ag1 -171.5(3) . .
C14 N5 C11 Ag1 7.5(5) . .
C13 N4 C11 N5 0.1(4) . .
C1 N4 C11 N5 175.9(3) 2_776 .
C13 N4 C11 Ag1 171.3(3) . .
C1 N4 C11 Ag1 -12.9(5) 2_776 .
C2 Ag1 C11 N5 36.4(8) . .
Ag2 Ag1 C11 N5 -9.1(3) . .
Ag1 Ag1 C11 N5 -150.3(3) 2_776 .
C2 Ag1 C11 N4 -133.1(6) . .
Ag2 Ag1 C11 N4 -178.5(3) . .
Ag1 Ag1 C11 N4 40.3(3) 2_776 .
C11 N5 C12 C13 -0.4(5) . .
C14 N5 C12 C13 -179.4(4) . .
N5 C12 C13 N4 0.5(5) . .
C11 N4 C13 C12 -0.4(5) . .
C1 N4 C13 C12 -176.1(4) 2_776 .
C11 N5 C14 C15 76.4(5) . .
C12 N5 C14 C15 -104.8(4) . .
C19 N6 C15 C16 -1.6(7) . .
Ag2 N6 C15 C16 171.2(4) . .
C19 N6 C15 C14 178.3(4) . .
Ag2 N6 C15 C14 -8.9(5) . .
N5 C14 C15 N6 -105.1(4) . .
N5 C14 C15 C16 74.8(5) . .
N6 C15 C16 C17 1.6(8) . .
C14 C15 C16 C17 -178.2(5) . .
C15 C16 C17 C18 -0.1(10) . .
C16 C17 C18 C19 -1.5(11) . .
C15 N6 C19 C18 0.0(8) . .
Ag2 N6 C19 C18 -173.4(5) . .
C17 C18 C19 N6 1.6(10) . .
N6 Ag2 N7 C21 116(3) . .
N3 Ag2 N7 C21 -33(3) . .
C2 Ag2 N7 C21 -122(3) . .
Ag1 Ag2 N7 C21 -151(3) . .
Ag2 N7 C21 C20 -178(100) . .

loop_
_platon_squeeze_void_nr
_platon_squeeze_void_average_x
_platon_squeeze_void_average_y
_platon_squeeze_void_average_z
_platon_squeeze_void_volume
_platon_squeeze_void_count_electrons
1 -0.025 -0.025 0.000 284.4 -4.9
2 0.071 0.500 0.500 316.2 -1.9
